data_7236659
loop_
_publ_author_name
'Mishra, Ruchika'
'Regar, Ramprasad'
'Singh, Varun'
'Panini, Piyush'
'Singhal, Rahul'
'Keshtov, M. L.'
'Sharma, Ganesh D.'
'Sankar, Jeyaraman'

_publ_section_title
;
 Modulation of the power conversion efficiency of organic solar cells via
 architectural variation of a promising non-fullerene acceptor
;
_journal_issue 2
_journal_name_full 'Journal of Materials Chemistry A'
_journal_page_first 574
_journal_paper_doi 10.1039/C7TA08533H
_journal_volume 6
_journal_year 2018
_chemical_formula_moiety 'C46 H34 N2 O4 S2'
_chemical_formula_sum 'C46 H34 N2 O4 S2'
_chemical_formula_weight 742.87
_space_group_crystal_system triclinic
_space_group_IT_number 2
_space_group_name_Hall '-P 1'
_space_group_name_H-M_alt 'P -1'
_atom_sites_solution_hydrogens geom
_audit_creation_method SHELXL-2014/7
_audit_update_record
;
2017-08-21 deposited with the CCDC.
2017-12-04 downloaded from the CCDC.
;
_cell_angle_alpha 91.005(3)
_cell_angle_beta 102.408(4)
_cell_angle_gamma 98.557(2)
_cell_formula_units_Z 1
_cell_length_a 7.2661(9)
_cell_length_b 7.4190(9)
_cell_length_c 16.444(2)
_cell_measurement_reflns_used 3608
_cell_measurement_temperature 120(2)
_cell_measurement_theta_max 29.55
_cell_measurement_theta_min 2.54
_cell_volume 854.98(18)
_computing_structure_refinement 'SHELXL-2014/7 (Sheldrick, 2014)'
_diffrn_ambient_temperature 120(2)
_diffrn_measured_fraction_theta_full 0.998
_diffrn_measured_fraction_theta_max 0.998
_diffrn_radiation_type MoK\a
_diffrn_radiation_wavelength 0.71073
_diffrn_reflns_av_R_equivalents 0.0628
_diffrn_reflns_av_unetI/netI 0.0519
_diffrn_reflns_Laue_measured_fraction_full 0.998
_diffrn_reflns_Laue_measured_fraction_max 0.998
_diffrn_reflns_limit_h_max 8
_diffrn_reflns_limit_h_min -8
_diffrn_reflns_limit_k_max 8
_diffrn_reflns_limit_k_min -8
_diffrn_reflns_limit_l_max 19
_diffrn_reflns_limit_l_min -19
_diffrn_reflns_number 14690
_diffrn_reflns_point_group_measured_fraction_full 0.998
_diffrn_reflns_point_group_measured_fraction_max 0.998
_diffrn_reflns_theta_full 24.990
_diffrn_reflns_theta_max 24.990
_diffrn_reflns_theta_min 2.540
_exptl_absorpt_coefficient_mu 0.209
_exptl_absorpt_correction_T_max 0.923
_exptl_absorpt_correction_T_min 0.871
_exptl_absorpt_correction_type multi-scan
_exptl_absorpt_process_details SADABS
_exptl_crystal_colour brown
_exptl_crystal_density_diffrn 1.443
_exptl_crystal_description plate
_exptl_crystal_F_000 388
_exptl_crystal_size_max 0.330
_exptl_crystal_size_mid 0.310
_exptl_crystal_size_min 0.150
_refine_diff_density_max 0.476
_refine_diff_density_min -0.371
_refine_diff_density_rms 0.057
_refine_ls_extinction_method none
_refine_ls_goodness_of_fit_ref 1.021
_refine_ls_hydrogen_treatment constr
_refine_ls_matrix_type full
_refine_ls_number_parameters 262
_refine_ls_number_reflns 3020
_refine_ls_number_restraints 8
_refine_ls_restrained_S_all 1.024
_refine_ls_R_factor_all 0.0997
_refine_ls_R_factor_gt 0.0603
_refine_ls_shift/su_max 0.000
_refine_ls_shift/su_mean 0.000
_refine_ls_structure_factor_coef Fsqd
_refine_ls_weighting_details 'w=1/[\s^2^(Fo^2^)+(0.0662P)^2^+0.8308P] where P=(Fo^2^+2Fc^2^)/3'
_refine_ls_weighting_scheme calc
_refine_ls_wR_factor_gt 0.1373
_refine_ls_wR_factor_ref 0.1535
_reflns_Friedel_coverage 0.000
_reflns_number_gt 2047
_reflns_number_total 3020
_reflns_threshold_expression 'I > 2\s(I)'
_cod_data_source_file c7ta08533h2.cif
_cod_data_source_block R23
_cod_original_cell_volume 854.99(18)
_cod_database_code 7236659
_shelx_shelxl_version_number 2014/7
_shelx_space_group_comment
;
The symmetry employed for this shelxl refinement is uniquely defined
by the following loop, which should always be used as a source of
symmetry information in preference to the above space-group names.
They are only intended as comments.
;
_shelx_estimated_absorpt_t_min 0.934
_shelx_estimated_absorpt_t_max 0.969

loop_
_space_group_symop_operation_xyz
'x, y, z'
'-x, -y, -z'

loop_
_atom_site_label
_atom_site_type_symbol
_atom_site_fract_x
_atom_site_fract_y
_atom_site_fract_z
_atom_site_U_iso_or_equiv
_atom_site_adp_type
_atom_site_occupancy
_atom_site_site_symmetry_order
_atom_site_calc_flag
_atom_site_refinement_flags_posn
_atom_site_refinement_flags_adp
_atom_site_refinement_flags_occupancy
_atom_site_disorder_assembly
_atom_site_disorder_group
O1 O 1.2314(3) 0.7676(3) 0.76057(12) 0.0314(5) Uani 1 1 d . . . . .
O2 O 0.7523(3) 0.5084(3) 0.87956(12) 0.0366(6) Uani 1 1 d . . . . .
N1 N 0.9974(3) 0.6361(3) 0.82259(13) 0.0207(5) Uani 1 1 d . . . . .
C1 C 1.2401(4) 0.3684(4) 0.90013(18) 0.0287(7) Uani 1 1 d . . . . .
H1A H 1.1567 0.3182 0.9365 0.043 Uiso 1 1 calc R U . . .
H1B H 1.3549 0.3101 0.9101 0.043 Uiso 1 1 calc R U . . .
H1C H 1.1723 0.3449 0.8417 0.043 Uiso 1 1 calc R U . . .
C2 C 1.2967(4) 0.5728(4) 0.91885(17) 0.0227(7) Uani 1 1 d . . . . .
H2A H 1.3790 0.6229 0.8812 0.027 Uiso 1 1 calc R U . . .
H2B H 1.3722 0.5952 0.9768 0.027 Uiso 1 1 calc R U . . .
C3 C 1.1251(4) 0.6729(4) 0.90822(16) 0.0216(6) Uani 1 1 d . . . . .
H3 H 1.0483 0.6211 0.9484 0.026 Uiso 1 1 calc R U . . .
C4 C 1.1760(4) 0.8771(4) 0.92992(17) 0.0275(7) Uani 1 1 d . . . . .
H4A H 1.2674 0.9313 0.8969 0.033 Uiso 1 1 calc R U . . .
H4B H 1.0594 0.9341 0.9143 0.033 Uiso 1 1 calc R U . . .
C5 C 1.2626(4) 0.9195(4) 1.02117(18) 0.0311(7) Uani 1 1 d . . . . .
H5A H 1.1777 0.8572 1.0544 0.047 Uiso 1 1 calc R U . . .
H5B H 1.2798 1.0516 1.0332 0.047 Uiso 1 1 calc R U . . .
H5C H 1.3867 0.8774 1.0354 0.047 Uiso 1 1 calc R U . . .
C6 C 1.0676(4) 0.6906(4) 0.75324(17) 0.0224(6) Uani 1 1 d . . . . .
C7 C 0.9377(4) 0.6544(4) 0.66998(16) 0.0203(6) Uani 1 1 d . . . . .
C8 C 0.7478(4) 0.5686(4) 0.66085(16) 0.0182(6) Uani 1 1 d . . . . .
C9 C 0.6828(4) 0.5169(4) 0.73316(16) 0.0203(6) Uani 1 1 d . . . . .
C10 C 0.8092(4) 0.5512(4) 0.81725(17) 0.0233(7) Uani 1 1 d . . . . .
C11 C 0.4994(4) 0.4339(4) 0.72600(17) 0.0279(7) Uani 1 1 d . . . . .
H11 H 0.4563 0.3997 0.7750 0.034 Uiso 1 1 calc R U . . .
C12 C 0.3723(4) 0.3977(4) 0.64803(17) 0.0269(7) Uani 1 1 d . . . . .
C13 C 0.6236(4) 0.5341(4) 0.58072(16) 0.0176(6) Uani 1 1 d . . . . .
C14 C 0.6951(4) 0.5886(4) 0.50885(16) 0.0190(6) Uani 1 1 d . . . . .
C16 C 1.0020(4) 0.7066(4) 0.60128(18) 0.0305(8) Uani 1 1 d . . . . .
H16 H 1.1298 0.7658 0.6072 0.037 Uiso 1 1 calc R U . A .
C17 C 0.4304(4) 0.4468(4) 0.57412(17) 0.0201(6) Uani 1 1 d . . . . .
C15 C 0.8839(4) 0.6750(4) 0.52207(18) 0.0317(8) Uani 1 1 d . . . A -1
H15 H 0.9337 0.7137 0.4753 0.038 Uiso 1 1 calc R U . A -1
C18A C 0.1901(6) 0.2896(6) 0.6544(2) 0.0167(10) Uani 0.627(3) 1 d . . P B -1
C19A C 0.0463(6) 0.2107(6) 0.6681(2) 0.0192(10) Uani 0.627(3) 1 d . . P B -1
C20A C -0.1343(7) 0.1164(8) 0.6810(4) 0.0339(5) Uani 0.627(3) 1 d D . P B -1
C21A C -0.1860(8) 0.0649(8) 0.7556(4) 0.0339(5) Uani 0.627(3) 1 d D . P B -1
H21A H -0.0999 0.0861 0.8084 0.041 Uiso 0.627(3) 1 calc R U P B -1
C22A C -0.3803(10) -0.0228(11) 0.7454(6) 0.0339(5) Uani 0.627(3) 1 d D . P B -1
H22A H -0.4403 -0.0653 0.7888 0.041 Uiso 0.627(3) 1 calc R U P B -1
C23A C -0.2850(8) 0.0690(7) 0.6121(4) 0.0339(5) Uani 0.627(3) 1 d D . P B -1
H23A H -0.2786 0.0923 0.5560 0.041 Uiso 0.627(3) 1 calc R U P B -1
S1A S -0.48331(19) -0.0371(2) 0.64265(10) 0.0339(5) Uani 0.627(3) 1 d D . P B -1
C18B C 0.9775(11) 0.7683(12) 0.4552(5) 0.031(2) Uani 0.373(3) 1 d . . P B -2
C19B C 1.0725(12) 0.8295(11) 0.4143(5) 0.031(2) Uani 0.373(3) 1 d . . P B -2
C20B C -0.1835(18) 0.1009(13) 0.6455(6) 0.0393(9) Uani 0.373(3) 1 d D . P B -2
C21B C -0.3862(16) 0.0458(12) 0.6137(6) 0.0393(9) Uani 0.373(3) 1 d D . P B -2
H21B H -0.4517 0.0517 0.5574 0.047 Uiso 0.373(3) 1 calc R U P B -2
C22B C -0.4758(17) -0.0215(14) 0.6827(7) 0.0393(9) Uani 0.373(3) 1 d D . P B -2
H22B H -0.6083 -0.0616 0.6777 0.047 Uiso 0.373(3) 1 calc R U P B -2
C23B C -0.1353(15) 0.0681(13) 0.7319(6) 0.0393(9) Uani 0.373(3) 1 d D . P B -2
H23B H -0.0095 0.0935 0.7653 0.047 Uiso 0.373(3) 1 calc R U P B -2
S1B S -0.3173(4) -0.0165(4) 0.76613(17) 0.0393(9) Uani 0.373(3) 1 d D . P B -2

loop_
_atom_site_aniso_label
_atom_site_aniso_U_11
_atom_site_aniso_U_22
_atom_site_aniso_U_33
_atom_site_aniso_U_23
_atom_site_aniso_U_13
_atom_site_aniso_U_12
O1 0.0177(11) 0.0477(14) 0.0242(11) 0.0036(10) 0.0022(9) -0.0067(10)
O2 0.0223(11) 0.0660(16) 0.0182(11) 0.0074(10) 0.0054(9) -0.0051(10)
N1 0.0151(12) 0.0278(14) 0.0173(12) 0.0019(10) -0.0001(10) 0.0028(10)
C1 0.0259(16) 0.0310(18) 0.0298(17) 0.0044(14) 0.0066(13) 0.0056(13)
C2 0.0179(15) 0.0267(16) 0.0210(15) 0.0001(12) -0.0023(12) 0.0050(12)
C3 0.0178(15) 0.0304(17) 0.0150(14) 0.0002(12) 0.0008(11) 0.0025(12)
C4 0.0271(17) 0.0265(17) 0.0264(16) 0.0004(13) -0.0015(13) 0.0074(13)
C5 0.0327(18) 0.0295(18) 0.0308(17) -0.0022(14) 0.0082(14) 0.0024(14)
C6 0.0199(16) 0.0260(16) 0.0213(15) 0.0027(12) 0.0050(12) 0.0026(12)
C7 0.0196(15) 0.0229(16) 0.0188(15) 0.0030(12) 0.0045(12) 0.0036(12)
C8 0.0174(14) 0.0175(15) 0.0202(14) 0.0004(11) 0.0044(12) 0.0039(11)
C9 0.0165(14) 0.0247(16) 0.0204(15) 0.0022(12) 0.0032(12) 0.0063(12)
C10 0.0190(15) 0.0302(17) 0.0209(15) 0.0038(13) 0.0042(12) 0.0046(12)
C11 0.0203(16) 0.044(2) 0.0186(15) 0.0032(13) 0.0079(13) -0.0018(13)
C12 0.0175(15) 0.0408(19) 0.0220(16) 0.0013(13) 0.0050(13) 0.0024(13)
C13 0.0150(14) 0.0193(15) 0.0193(14) 0.0012(11) 0.0039(11) 0.0048(11)
C14 0.0167(14) 0.0215(15) 0.0184(15) 0.0026(12) 0.0028(12) 0.0026(11)
C16 0.0157(15) 0.045(2) 0.0258(17) 0.0042(14) 0.0035(13) -0.0086(13)
C17 0.0171(15) 0.0225(16) 0.0215(15) 0.0010(12) 0.0052(12) 0.0047(12)
C15 0.0218(16) 0.051(2) 0.0205(16) 0.0041(14) 0.0087(13) -0.0059(14)
C18A 0.014(2) 0.028(3) 0.008(2) 0.0003(18) 0.0003(17) 0.0090(19)
C19A 0.027(3) 0.020(2) 0.010(2) 0.0039(18) -0.0009(19) 0.007(2)
C20A 0.0208(7) 0.0369(8) 0.0418(8) 0.0007(6) 0.0052(6) 0.0002(5)
C21A 0.0208(7) 0.0369(8) 0.0418(8) 0.0007(6) 0.0052(6) 0.0002(5)
C22A 0.0208(7) 0.0369(8) 0.0418(8) 0.0007(6) 0.0052(6) 0.0002(5)
C23A 0.0208(7) 0.0369(8) 0.0418(8) 0.0007(6) 0.0052(6) 0.0002(5)
S1A 0.0208(7) 0.0369(8) 0.0418(8) 0.0007(6) 0.0052(6) 0.0002(5)
C18B 0.021(4) 0.044(6) 0.024(4) -0.002(4) 0.003(4) -0.006(4)
C19B 0.026(5) 0.032(5) 0.031(5) 0.001(4) -0.004(4) 0.001(4)
C20B 0.063(2) 0.0259(13) 0.0347(16) 0.0068(11) 0.0242(13) 0.0040(14)
C21B 0.063(2) 0.0259(13) 0.0347(16) 0.0068(11) 0.0242(13) 0.0040(14)
C22B 0.063(2) 0.0259(13) 0.0347(16) 0.0068(11) 0.0242(13) 0.0040(14)
C23B 0.063(2) 0.0259(13) 0.0347(16) 0.0068(11) 0.0242(13) 0.0040(14)
S1B 0.063(2) 0.0259(13) 0.0347(16) 0.0068(11) 0.0242(13) 0.0040(14)

loop_
_atom_type_symbol
_atom_type_description
_atom_type_scat_dispersion_real
_atom_type_scat_dispersion_imag
_atom_type_scat_source
C C 0.0033 0.0016 'International Tables Vol C Tables 4.2.6.8 and 6.1.1.4'
H H 0.0000 0.0000 'International Tables Vol C Tables 4.2.6.8 and 6.1.1.4'
N N 0.0061 0.0033 'International Tables Vol C Tables 4.2.6.8 and 6.1.1.4'
O O 0.0106 0.0060 'International Tables Vol C Tables 4.2.6.8 and 6.1.1.4'
S S 0.1246 0.1234 'International Tables Vol C Tables 4.2.6.8 and 6.1.1.4'

loop_
_geom_angle_atom_site_label_1
_geom_angle_atom_site_label_2
_geom_angle_atom_site_label_3
_geom_angle
_geom_angle_site_symmetry_3
C6 N1 C10 123.0(2) .
C6 N1 C3 119.5(2) .
C10 N1 C3 117.5(2) .
C2 C1 H1A 109.5 .
C2 C1 H1B 109.5 .
H1A C1 H1B 109.5 .
C2 C1 H1C 109.5 .
H1A C1 H1C 109.5 .
H1B C1 H1C 109.5 .
C1 C2 C3 112.7(2) .
C1 C2 H2A 109.0 .
C3 C2 H2A 109.0 .
C1 C2 H2B 109.0 .
C3 C2 H2B 109.0 .
H2A C2 H2B 107.8 .
N1 C3 C4 110.8(2) .
N1 C3 C2 111.9(2) .
C4 C3 C2 114.2(2) .
N1 C3 H3 106.5 .
C4 C3 H3 106.5 .
C2 C3 H3 106.5 .
C5 C4 C3 112.5(2) .
C5 C4 H4A 109.1 .
C3 C4 H4A 109.1 .
C5 C4 H4B 109.1 .
C3 C4 H4B 109.1 .
H4A C4 H4B 107.8 .
C4 C5 H5A 109.5 .
C4 C5 H5B 109.5 .
H5A C5 H5B 109.5 .
C4 C5 H5C 109.5 .
H5A C5 H5C 109.5 .
H5B C5 H5C 109.5 .
O1 C6 N1 121.0(2) .
O1 C6 C7 120.8(2) .
N1 C6 C7 118.2(2) .
C16 C7 C8 119.2(3) .
C16 C7 C6 119.5(2) .
C8 C7 C6 121.3(2) .
C7 C8 C9 118.4(2) .
C7 C8 C13 121.1(2) .
C9 C8 C13 120.5(2) .
C11 C9 C8 119.5(2) .
C11 C9 C10 118.9(2) .
C8 C9 C10 121.6(2) .
O2 C10 N1 121.0(2) .
O2 C10 C9 121.5(3) .
N1 C10 C9 117.6(2) .
C9 C11 C12 121.7(3) .
C9 C11 H11 119.2 .
C12 C11 H11 119.2 .
C11 C12 C17 120.9(3) .
C11 C12 C18A 112.2(3) .
C17 C12 C18A 126.5(3) .
C8 C13 C14 118.8(2) .
C8 C13 C17 119.3(2) .
C14 C13 C17 121.9(2) .
C15 C14 C13 117.4(2) .
C15 C14 C17 123.1(2) 2_666
C13 C14 C17 119.5(2) 2_666
C7 C16 C15 121.0(3) .
C7 C16 H16 119.5 .
C15 C16 H16 119.5 .
C12 C17 C13 118.0(2) .
C12 C17 C14 123.4(2) 2_666
C13 C17 C14 118.6(2) 2_666
C16 C15 C14 122.5(3) .
C16 C15 H15 118.8 .
C14 C15 H15 118.8 .
C19A C18A C12 172.7(4) .
C18A C19A C20A 177.2(5) .
C23A C20A C21A 112.0(5) .
C23A C20A C19A 118.9(6) .
C21A C20A C19A 129.2(5) .
C20A C21A C22A 114.2(6) .
C20A C21A H21A 122.9 .
C22A C21A H21A 122.9 .
C21A C22A S1A 108.2(6) .
C21A C22A H22A 125.9 .
S1A C22A H22A 125.9 .
C20A C23A S1A 110.4(4) .
C20A C23A H23A 124.8 .
S1A C23A H23A 124.8 .
C22A S1A C23A 95.2(3) .
C23B C20B C21B 109.7(8) .
C20B C21B C22B 109.3(9) .
C20B C21B H21B 125.4 .
C22B C21B H21B 125.4 .
C21B C22B S1B 109.9(8) .
C21B C22B H22B 125.0 .
S1B C22B H22B 125.0 .
C20B C23B S1B 112.1(8) .
C20B C23B H23B 124.0 .
S1B C23B H23B 124.0 .
C22B S1B C23B 99.0(6) .

loop_
_geom_bond_atom_site_label_1
_geom_bond_atom_site_label_2
_geom_bond_distance
_geom_bond_site_symmetry_2
O1 C6 1.221(3) .
O2 C10 1.215(3) .
N1 C6 1.389(3) .
N1 C10 1.402(3) .
N1 C3 1.506(3) .
C1 C2 1.519(4) .
C1 H1A 0.9800 .
C1 H1B 0.9800 .
C1 H1C 0.9800 .
C2 C3 1.525(4) .
C2 H2A 0.9900 .
C2 H2B 0.9900 .
C3 C4 1.522(4) .
C3 H3 1.0000 .
C4 C5 1.505(4) .
C4 H4A 0.9900 .
C4 H4B 0.9900 .
C5 H5A 0.9800 .
C5 H5B 0.9800 .
C5 H5C 0.9800 .
C6 C7 1.481(4) .
C7 C16 1.354(4) .
C7 C8 1.406(4) .
C8 C9 1.410(4) .
C8 C13 1.423(4) .
C9 C11 1.362(4) .
C9 C10 1.481(4) .
C11 C12 1.405(4) .
C11 H11 0.9500 .
C12 C17 1.406(4) .
C12 C18A 1.468(5) .
C13 C14 1.431(4) .
C13 C17 1.436(4) .
C14 C15 1.395(4) .
C14 C17 1.464(4) 2_666
C16 C15 1.392(4) .
C16 H16 0.9500 .
C17 C14 1.464(4) 2_666
C15 H15 0.9500 .
C18A C19A 1.187(6) .
C19A C20A 1.452(7) .
C20A C23A 1.395(7) .
C20A C21A 1.400(8) .
C21A C22A 1.437(8) .
C21A H21A 0.9500 .
C22A S1A 1.688(8) .
C22A H22A 0.9500 .
C23A S1A 1.714(6) .
C23A H23A 0.9500 .
C18B C19B 1.118(11) .
C20B C23B 1.423(11) .
C20B C21B 1.447(12) .
C21B C22B 1.484(11) .
C21B H21B 0.9500 .
C22B S1B 1.586(12) .
C22B H22B 0.9500 .
C23B S1B 1.595(9) .
C23B H23B 0.9500 .

loop_
_geom_torsion_atom_site_label_1
_geom_torsion_atom_site_label_2
_geom_torsion_atom_site_label_3
_geom_torsion_atom_site_label_4
_geom_torsion
_geom_torsion_site_symmetry_1
_geom_torsion_site_symmetry_4
C6 N1 C3 C4 65.8(3) . .
C10 N1 C3 C4 -112.6(3) . .
C6 N1 C3 C2 -63.0(3) . .
C10 N1 C3 C2 118.6(3) . .
C1 C2 C3 N1 -55.5(3) . .
C1 C2 C3 C4 177.6(2) . .
N1 C3 C4 C5 166.2(2) . .
C2 C3 C4 C5 -66.3(3) . .
C10 N1 C6 O1 178.5(3) . .
C3 N1 C6 O1 0.2(4) . .
C10 N1 C6 C7 -0.9(4) . .
C3 N1 C6 C7 -179.2(2) . .
O1 C6 C7 C16 0.4(4) . .
N1 C6 C7 C16 179.8(3) . .
O1 C6 C7 C8 -178.9(3) . .
N1 C6 C7 C8 0.5(4) . .
C16 C7 C8 C9 -179.4(3) . .
C6 C7 C8 C9 -0.1(4) . .
C16 C7 C8 C13 0.7(4) . .
C6 C7 C8 C13 -179.9(2) . .
C7 C8 C9 C11 179.8(3) . .
C13 C8 C9 C11 -0.3(4) . .
C7 C8 C9 C10 0.1(4) . .
C13 C8 C9 C10 180.0(2) . .
C6 N1 C10 O2 -178.7(3) . .
C3 N1 C10 O2 -0.4(4) . .
C6 N1 C10 C9 0.9(4) . .
C3 N1 C10 C9 179.3(2) . .
C11 C9 C10 O2 -0.6(4) . .
C8 C9 C10 O2 179.1(3) . .
C11 C9 C10 N1 179.7(3) . .
C8 C9 C10 N1 -0.5(4) . .
C8 C9 C11 C12 0.2(4) . .
C10 C9 C11 C12 179.9(3) . .
C9 C11 C12 C17 -0.2(5) . .
C9 C11 C12 C18A 173.5(3) . .
C7 C8 C13 C14 -0.1(4) . .
C9 C8 C13 C14 -179.9(2) . .
C7 C8 C13 C17 -179.8(2) . .
C9 C8 C13 C17 0.4(4) . .
C8 C13 C14 C15 -0.6(4) . .
C17 C13 C14 C15 179.0(3) . .
C8 C13 C14 C17 179.7(2) . 2_666
C17 C13 C14 C17 -0.7(4) . 2_666
C8 C7 C16 C15 -0.6(5) . .
C6 C7 C16 C15 -180.0(3) . .
C11 C12 C17 C13 0.3(4) . .
C18A C12 C17 C13 -172.5(3) . .
C11 C12 C17 C14 179.6(3) . 2_666
C18A C12 C17 C14 6.8(5) . 2_666
C8 C13 C17 C12 -0.4(4) . .
C14 C13 C17 C12 179.9(2) . .
C8 C13 C17 C14 -179.7(2) . 2_666
C14 C13 C17 C14 0.7(4) . 2_666
C7 C16 C15 C14 -0.1(5) . .
C13 C14 C15 C16 0.8(5) . .
C17 C14 C15 C16 -179.6(3) 2_666 .
C23A C20A C21A C22A -0.5(7) . .
C19A C20A C21A C22A 178.3(6) . .
C20A C21A C22A S1A 0.8(7) . .
C21A C20A C23A S1A -0.1(6) . .
C19A C20A C23A S1A -179.0(4) . .
C21A C22A S1A C23A -0.7(6) . .
C20A C23A S1A C22A 0.5(5) . .
C23B C20B C21B C22B 1.6(11) . .
C20B C21B C22B S1B -2.2(10) . .
C21B C20B C23B S1B -0.4(10) . .
C21B C22B S1B C23B 1.8(8) . .
C20B C23B S1B C22B -0.8(8) . .
